data_7009439
loop_
_publ_author_name
'Xu, Xingling'
'James, Stuart L.'
'Mingos, D. Michael P.'
'White, Andrew J. P.'
'Williams, David J.'

_publ_section_title
;
 Platinum(II) phosphine and orotate complexes with aminopyridine
 co-ligands, and their molecular recognition via hydrogen
 bonding&#x200A;&#x2020;
;
_journal_issue 21
_journal_name_full 'Journal of the Chemical Society, Dalton Transactions'
_journal_page_first 3783
_journal_paper_doi 10.1039/b000974l
_journal_year 2000
_chemical_formula_sum 'C65 H68 Cl4 F6 N3 O7.5 P4 Pt2 S2'
_chemical_formula_weight 1845.20
_chemical_name_systematic
; 
 ? 
;
_space_group_IT_number 14
_symmetry_cell_setting monoclinic
_symmetry_space_group_name_Hall '-P 2yn'
_symmetry_space_group_name_H-M 'P 1 21/n 1'
_atom_sites_solution_hydrogens geom
_atom_sites_solution_primary direct
_atom_sites_solution_secondary difmap
_audit_creation_method SHELXL
_cell_angle_alpha 90.00
_cell_angle_beta 107.143(13)
_cell_angle_gamma 90.00
_cell_formula_units_Z 4
_cell_length_a 20.233(5)
_cell_length_b 15.0501(15)
_cell_length_c 25.667(4)
_cell_measurement_reflns_used 41
_cell_measurement_temperature 293(2)
_cell_measurement_theta_max 12.53
_cell_measurement_theta_min 4.82
_cell_volume 7469(2)
_computing_cell_refinement 'Siemens XSCANS'
_computing_data_collection 'Siemens XSCANS'
_computing_data_reduction 'Siemens SHELXTL'
_computing_molecular_graphics 'Siemens SHELXTL'
_computing_publication_material 'Siemens SHELXTL'
_computing_structure_refinement 'SHELXL-93 (Sheldrick, 1993)'
_computing_structure_solution 'SHELXS-86 (Sheldrick, 1990)'
_diffrn_ambient_temperature 293(2)
_diffrn_measurement_device 'Siemens P4'
_diffrn_measurement_method '\w scans'
_diffrn_radiation_monochromator graphite
_diffrn_radiation_source 'fine-focus sealed tube'
_diffrn_radiation_type MoK\a
_diffrn_radiation_wavelength 0.71073
_diffrn_reflns_av_R_equivalents 0.0356
_diffrn_reflns_av_sigmaI/netI 0.0931
_diffrn_reflns_limit_h_max 21
_diffrn_reflns_limit_h_min 0
_diffrn_reflns_limit_k_max 16
_diffrn_reflns_limit_k_min 0
_diffrn_reflns_limit_l_max 26
_diffrn_reflns_limit_l_min -27
_diffrn_reflns_number 9160
_diffrn_reflns_theta_max 22.50
_diffrn_reflns_theta_min 1.76
_diffrn_standards_decay_% 7.09
_diffrn_standards_interval_count 97
_diffrn_standards_number 3
_exptl_absorpt_coefficient_mu 4.093
_exptl_absorpt_correction_T_max 0.6969
_exptl_absorpt_correction_T_min 0.2572
_exptl_absorpt_correction_type 'Lamina [0 0 1]'
_exptl_crystal_colour Yellow
_exptl_crystal_density_diffrn 1.641
_exptl_crystal_description 'platy prisms'
_exptl_crystal_F_000 3636
_exptl_crystal_size_max 0.73
_exptl_crystal_size_mid 0.70
_exptl_crystal_size_min 0.23
_refine_diff_density_max 1.016
_refine_diff_density_min -0.822
_refine_diff_density_rms 0.151
_refine_ls_extinction_method none
_refine_ls_goodness_of_fit_all 1.001
_refine_ls_goodness_of_fit_obs 1.096
_refine_ls_matrix_type full
_refine_ls_number_parameters 742
_refine_ls_number_reflns 7738
_refine_ls_number_restraints 320
_refine_ls_restrained_S_all 1.045
_refine_ls_restrained_S_obs 1.083
_refine_ls_R_factor_all 0.1211
_refine_ls_R_factor_obs 0.0633
_refine_ls_shift/esd_max 0.001
_refine_ls_shift/esd_mean 0.000
_refine_ls_structure_factor_coef Fsqd
_refine_ls_weighting_details 'w=1/[\s^2^(Fo^2^)+(0.0891P)^2^+0.0000P] where P=(Fo^2^+2Fc^2^)/3'
_refine_ls_weighting_scheme calc
_refine_ls_wR_factor_all 0.1775
_refine_ls_wR_factor_obs 0.1415
_reflns_number_observed 5409
_reflns_number_total 8857
_reflns_observed_criterion >2sigma(I)
_cod_data_source_file b000974l.txt
_cod_data_source_block MM9901
_cod_depositor_comments
;
The following automatic conversions were performed:
'_symmetry_cell_setting' value 'Monoclinic' changed to 'monoclinic'
according to '/home/saulius/struct/CIF-dictionaries/cif_core.dic'
dictionary named 'cif_core.dic' version 2.4.1 from 2010-06-29.

Automatic conversion script
Id: cif_fix_enum 1527 2010-12-29 10:47:43Z saulius 

The following automatic conversions were performed:

'_refine_ls_weighting_scheme' value 'calc
w=1/[\s^2^(Fo^2^)+(0.0891P)^2^+0.0000P] where P=(Fo^2^+2Fc^2^)/3' was
changed to 'calc'. New tag '_refine_ls_weighting_details' was
created. The value of the new tag was set to
'w=1/[\s^2^(Fo^2^)+(0.0891P)^2^+0.0000P] where P=(Fo^2^+2Fc^2^)/3'.

Automatic conversion script
Id: cif_fix_values 3143 2015-03-26 13:38:13Z robertas 
;
_cod_original_cell_volume 7468.7(22)
_cod_original_sg_symbol_H-M P2(1)/n
_cod_original_formula_sum 'C65 H68 N3 O7.50 F6 P4 S2 Cl4 Pt2'
_cod_database_code 7009439

loop_
_symmetry_equiv_pos_as_xyz
'x, y, z'
'-x+1/2, y+1/2, -z+1/2'
'-x, -y, -z'
'x-1/2, -y-1/2, z-1/2'

loop_
_atom_site_aniso_label
_atom_site_aniso_U_11
_atom_site_aniso_U_22
_atom_site_aniso_U_33
_atom_site_aniso_U_23
_atom_site_aniso_U_13
_atom_site_aniso_U_12
Pt1 0.0346(3) 0.0337(3) 0.0426(4) 0.0000(3) 0.0126(3) 0.0002(3)
Pt2 0.0343(3) 0.0351(3) 0.0531(5) -0.0017(3) 0.0161(3) -0.0013(3)
P1 0.040(3) 0.040(2) 0.048(3) -0.001(2) 0.014(2) -0.006(2)
P2 0.039(3) 0.046(2) 0.048(3) 0.000(2) 0.012(2) 0.003(2)
P3 0.043(3) 0.043(2) 0.070(4) 0.000(2) 0.022(3) -0.008(2)
P4 0.038(3) 0.041(2) 0.058(3) -0.003(2) 0.010(2) 0.004(2)
O1 0.047(7) 0.041(6) 0.074(10) 0.007(6) 0.019(8) 0.002(5)
N1 0.069(12) 0.070(10) 0.063(13) 0.001(9) 0.017(10) -0.002(8)
C2 0.044(11) 0.061(11) 0.107(21) 0.000(12) 0.032(13) -0.003(9)
N2 0.035(8) 0.032(6) 0.036(9) -0.007(6) -0.006(7) 0.008(5)
C3 0.126(23) 0.084(14) 0.080(18) -0.021(13) 0.048(18) -0.054(15)
C4 0.271(51) 0.112(23) 0.072(22) -0.022(17) 0.080(29) 0.016(26)
C5 0.132(27) 0.116(22) 0.108(26) -0.043(20) 0.069(23) -0.018(19)
C6 0.079(18) 0.084(16) 0.112(26) -0.031(17) 0.026(18) -0.012(13)
N6 0.154(24) 0.089(14) 0.098(19) -0.044(13) 0.019(18) -0.009(14)
C7 0.067(12) 0.050(9) 0.057(14) 0.009(9) 0.024(11) -0.011(9)
C8 0.028(9) 0.075(12) 0.082(15) -0.003(11) 0.023(10) -0.004(9)
C9 0.060(12) 0.059(10) 0.071(15) 0.003(10) 0.042(12) 0.024(9)
C10 0.070(14) 0.045(9) 0.104(19) 0.000(10) 0.062(14) -0.011(9)
C11 0.033(9) 0.059(10) 0.099(17) -0.017(11) 0.029(11) -0.012(8)
C12 0.045(12) 0.061(11) 0.070(15) 0.000(10) 0.019(12) -0.003(9)
C13 0.062(13) 0.054(11) 0.083(18) 0.012(10) 0.009(13) 0.001(9)
C14 0.071(16) 0.114(19) 0.075(19) 0.032(15) -0.001(15) 0.016(14)
C15 0.081(16) 0.075(14) 0.092(19) 0.032(14) 0.037(15) 0.001(12)
C16 0.098(20) 0.054(12) 0.115(25) 0.001(13) 0.016(19) 0.010(11)
C17 0.069(14) 0.052(10) 0.058(14) 0.011(9) -0.005(12) -0.017(9)
C18 0.047(11) 0.059(10) 0.039(11) 0.017(8) 0.028(10) -0.005(8)
C19 0.081(16) 0.071(12) 0.054(14) -0.001(10) -0.004(13) -0.033(11)
C20 0.066(15) 0.092(16) 0.098(22) 0.012(15) 0.014(16) -0.030(12)
C21 0.081(17) 0.077(14) 0.074(18) -0.013(12) -0.021(15) -0.021(12)
C22 0.089(17) 0.098(15) 0.025(11) -0.004(11) -0.023(11) -0.015(13)
C23 0.068(14) 0.075(12) 0.038(12) 0.005(10) 0.012(11) 0.008(10)
C24 0.053(11) 0.042(9) 0.073(15) 0.000(9) 0.011(11) -0.015(8)
C25 0.070(15) 0.090(15) 0.069(17) 0.013(13) 0.019(14) -0.009(12)
C26 0.164(33) 0.128(23) 0.081(22) 0.018(18) 0.061(25) 0.014(22)
C27 0.082(18) 0.135(23) 0.077(19) 0.014(18) -0.001(16) 0.040(17)
C28 0.065(15) 0.098(16) 0.080(19) 0.019(14) -0.024(15) 0.027(12)
C29 0.052(12) 0.116(18) 0.086(18) 0.008(15) 0.027(13) 0.033(13)
C30 0.051(13) 0.087(14) 0.073(17) 0.017(12) 0.010(13) 0.015(10)
C31 0.061(13) 0.066(12) 0.082(18) -0.023(11) 0.012(13) -0.009(10)
C32 0.059(13) 0.035(9) 0.104(20) 0.003(10) 0.027(14) -0.002(8)
C33 0.100(20) 0.052(12) 0.124(26) -0.038(14) 0.039(20) -0.024(12)
C34 0.092(18) 0.091(16) 0.090(20) -0.040(15) 0.045(17) -0.022(14)
C35 0.083(16) 0.058(10) 0.057(15) -0.030(10) 0.017(13) -0.006(10)
C36 0.049(11) 0.042(8) 0.029(10) 0.002(7) 0.006(9) -0.001(7)
C37 0.072(15) 0.074(12) 0.100(21) -0.001(12) 0.055(16) -0.005(11)
C38 0.131(25) 0.133(23) 0.069(18) -0.030(17) 0.048(19) -0.044(19)
C39 0.114(25) 0.149(26) 0.091(23) -0.050(20) 0.017(22) -0.019(20)
C40 0.091(21) 0.152(25) 0.108(25) -0.068(21) 0.051(21) -0.046(18)
C41 0.079(18) 0.115(19) 0.132(28) -0.036(18) 0.066(20) -0.029(14)
C42 0.040(10) 0.049(10) 0.062(13) -0.015(8) -0.003(10) -0.015(8)
C43 0.084(18) 0.055(12) 0.146(28) 0.014(14) 0.050(19) 0.005(11)
C44 0.091(19) 0.069(14) 0.118(26) 0.008(14) 0.044(19) 0.016(12)
C45 0.134(28) 0.076(17) 0.145(34) 0.040(19) 0.035(26) 0.002(16)
C46 0.168(35) 0.118(23) 0.090(24) 0.026(19) 0.022(25) -0.025(22)
C47 0.083(17) 0.071(13) 0.086(20) -0.005(13) 0.014(16) -0.027(12)
C48 0.043(11) 0.043(9) 0.067(15) -0.018(9) 0.021(11) -0.022(7)
C49 0.062(14) 0.074(13) 0.087(20) -0.022(12) 0.006(14) 0.004(10)
C50 0.066(15) 0.087(15) 0.080(18) -0.019(13) 0.006(14) 0.021(12)
C51 0.105(19) 0.059(13) 0.100(21) -0.018(14) 0.010(17) 0.035(13)
C52 0.101(18) 0.052(12) 0.110(22) 0.000(13) 0.037(17) 0.007(11)
C53 0.090(18) 0.051(12) 0.100(21) -0.007(12) 0.010(16) -0.002(11)
C54 0.060(13) 0.054(11) 0.086(18) -0.001(10) 0.040(13) 0.005(8)
C55 0.081(17) 0.074(14) 0.091(20) 0.020(13) 0.012(16) 0.034(12)
C56 0.084(21) 0.095(18) 0.145(34) 0.044(20) -0.020(22) 0.019(15)
C57 0.169(32) 0.095(18) 0.063(18) 0.056(15) 0.023(21) 0.040(19)
C58 0.096(20) 0.112(19) 0.052(16) 0.014(14) -0.020(15) -0.014(15)
C59 0.085(18) 0.091(16) 0.099(23) 0.033(15) 0.024(18) 0.006(13)
C60 0.049(11) 0.049(10) 0.076(16) -0.001(9) 0.019(12) 0.007(8)
S70 0.092(5) 0.117(5) 0.070(4) 0.000(4) 0.025(4) 0.012(4)
O71 0.206(30) 0.200(26) 0.280(43) -0.118(27) 0.146(32) -0.003(22)
O72 0.126(17) 0.082(11) 0.147(21) -0.014(12) 0.017(16) 0.004(10)
O73 0.171(24) 0.152(18) 0.096(16) -0.002(14) -0.006(17) -0.028(17)
C70 0.133(19) 0.115(17) 0.146(21) -0.001(15) 0.021(16) -0.010(15)
F71 0.172(25) 0.144(19) 0.211(28) 0.074(19) 0.000(22) -0.039(17)
F72 0.162(24) 0.152(20) 0.145(22) 0.031(18) -0.054(19) -0.007(19)
F73 0.221(26) 0.229(26) 0.141(22) -0.039(20) 0.109(21) -0.086(22)
S80 0.177(8) 0.089(4) 0.099(6) -0.006(4) 0.054(6) 0.005(5)
O81 0.217(19) 0.140(15) 0.175(19) -0.045(14) 0.043(18) -0.028(15)
O82 0.223(20) 0.213(18) 0.115(16) 0.052(15) -0.003(17) -0.008(17)
O83 0.196(19) 0.229(18) 0.150(18) -0.041(16) 0.040(17) 0.077(16)
C80 0.190(18) 0.163(18) 0.151(18) -0.021(17) 0.058(17) 0.040(17)
F81 0.223(19) 0.236(18) 0.155(18) 0.025(15) 0.002(17) 0.063(16)
F82 0.222(19) 0.278(20) 0.186(19) -0.018(17) 0.054(18) 0.029(17)
F83 0.216(19) 0.203(17) 0.247(21) -0.017(17) 0.006(18) -0.030(17)

loop_
_atom_site_label
_atom_site_type_symbol
_atom_site_fract_x
_atom_site_fract_y
_atom_site_fract_z
_atom_site_U_iso_or_equiv
_atom_site_thermal_displace_type
_atom_site_occupancy
_atom_site_calc_flag
_atom_site_refinement_flags
_atom_site_disorder_group
Pt1 Pt 1.59357(3) 0.83568(4) 0.29084(3) 0.0367(2) Uani 1 d . .
Pt2 Pt 1.43341(3) 0.82767(4) 0.26953(3) 0.0401(2) Uani 1 d . .
P1 P 1.6619(2) 0.9454(3) 0.2809(2) 0.0422(11) Uani 1 d . .
P2 P 1.6698(2) 0.7307(3) 0.2858(2) 0.0446(11) Uani 1 d . .
P3 P 1.3574(3) 0.7171(3) 0.2389(2) 0.0507(13) Uani 1 d . .
P4 P 1.3527(2) 0.9326(3) 0.2444(2) 0.0468(12) Uani 1 d . .
O1 O 1.5192(6) 0.7443(7) 0.3001(6) 0.054(3) Uani 1 d . .
N1 N 1.5503(9) 1.0220(10) 0.3720(8) 0.068(5) Uani 1 d . .
C2 C 1.5275(10) 0.9376(12) 0.3570(11) 0.069(6) Uani 1 d . .
N2 N 1.5149(7) 0.9186(7) 0.3007(6) 0.038(3) Uani 1 d . .
H2A H 1.5171(7) 0.9626(7) 0.2775(6) 0.046 Uiso 1 d R .
C3 C 1.5256(15) 0.8740(15) 0.3976(11) 0.093(9) Uani 1 d . .
H3A H 1.5128(15) 0.8152(15) 0.3887(11) 0.111 Uiso 1 calc R .
C4 C 1.5443(23) 0.9049(21) 0.4525(13) 0.145(16) Uani 1 d . .
H4A H 1.5423(23) 0.8671(21) 0.4807(13) 0.175 Uiso 1 calc R .
C5 C 1.5649(16) 0.9894(21) 0.4627(14) 0.111(10) Uani 1 d . .
H5A H 1.5775(16) 1.0074(21) 0.4990(14) 0.134 Uiso 1 calc R .
C6 C 1.5688(14) 1.0481(17) 0.4274(14) 0.093(8) Uani 1 d . .
N6 N 1.5874(13) 1.1326(13) 0.4367(11) 0.117(9) Uani 1 d . .
H6A H 1.5984(13) 1.1532(13) 0.4694(11) 0.141 Uiso 1 calc R .
H6B H 1.5884(13) 1.1667(13) 0.4101(11) 0.141 Uiso 1 calc R .
C7 C 1.7176(10) 0.9225(11) 0.2375(9) 0.057(5) Uani 1 d . .
H7A H 1.6887(10) 0.9119(11) 0.2005(9) 0.068 Uiso 1 calc R .
H7B H 1.7457(10) 0.9745(11) 0.2369(9) 0.068 Uiso 1 calc R .
C8 C 1.7650(8) 0.8426(12) 0.2565(9) 0.061(5) Uani 1 d . .
H8A H 1.7866(8) 0.8468(12) 0.2955(9) 0.073 Uiso 1 calc R .
H8B H 1.8013(8) 0.8436(12) 0.2389(9) 0.073 Uiso 1 calc R .
C9 C 1.7249(10) 0.7537(11) 0.2432(9) 0.058(5) Uani 1 d . .
H9A H 1.7579(10) 0.7056(11) 0.2473(9) 0.070 Uiso 1 calc R .
H9B H 1.6967(10) 0.7547(11) 0.2054(9) 0.070 Uiso 1 calc R .
C10 C 1.2712(10) 0.7343(11) 0.2465(10) 0.065(6) Uani 1 d . .
H10A H 1.2418(10) 0.6848(11) 0.2300(10) 0.078 Uiso 1 calc R .
H10B H 1.2746(10) 0.7352(11) 0.2850(10) 0.078 Uiso 1 calc R .
C11 C 1.2379(8) 0.8198(11) 0.2206(10) 0.062(5) Uani 1 d . .
H11A H 1.2414(8) 0.8231(11) 0.1837(10) 0.074 Uiso 1 calc R .
H11B H 1.1891(8) 0.8182(11) 0.2181(10) 0.074 Uiso 1 calc R .
C12 C 1.2693(9) 0.9029(11) 0.2510(10) 0.058(5) Uani 1 d . .
H12A H 1.2737(9) 0.8947(11) 0.2893(10) 0.070 Uiso 1 calc R .
H12B H 1.2377(9) 0.9520(11) 0.2379(10) 0.070 Uiso 1 calc R .
C13 C 1.5683(7) 1.0276(7) 0.1925(5) 0.069(6) Uani 1 d G .
H13A H 1.5660(7) 0.9724(7) 0.1757(5) 0.083 Uiso 1 calc R .
C14 C 1.5301(7) 1.0986(10) 0.1643(5) 0.092(8) Uani 1 d G .
H14A H 1.5022(11) 1.0909(14) 0.1287(5) 0.110 Uiso 1 calc R .
C15 C 1.5337(7) 1.1810(8) 0.1894(7) 0.080(7) Uani 1 d G .
H15A H 1.5081(10) 1.2285(10) 0.1705(9) 0.096 Uiso 1 calc R .
C16 C 1.5754(8) 1.1925(6) 0.2427(7) 0.092(9) Uani 1 d G .
H16A H 1.5777(12) 1.2477(7) 0.2595(9) 0.111 Uiso 1 calc R .
C17 C 1.6135(7) 1.1215(8) 0.2709(5) 0.065(6) Uani 1 d G .
H17A H 1.6414(10) 1.1292(11) 0.3065(5) 0.077 Uiso 1 calc R .
C18 C 1.6100(6) 1.0391(6) 0.2458(5) 0.045(4) Uani 1 d G .
C19 C 1.7752(7) 1.0408(8) 0.3434(5) 0.074(7) Uani 1 d G .
H19A H 1.7862(7) 1.0493(8) 0.3111(5) 0.089 Uiso 1 calc R .
C20 C 1.8137(6) 1.0830(8) 0.3909(6) 0.087(8) Uani 1 d G .
H20A H 1.8504(8) 1.1197(12) 0.3902(9) 0.105 Uiso 1 calc R .
C21 C 1.7973(7) 1.0703(9) 0.4392(5) 0.087(8) Uani 1 d G .
H21A H 1.8230(10) 1.0985(13) 0.4710(6) 0.104 Uiso 1 calc R .
C22 C 1.7425(8) 1.0153(9) 0.4402(4) 0.079(7) Uani 1 d G .
H22A H 1.7315(11) 1.0068(14) 0.4726(5) 0.095 Uiso 1 calc R .
C23 C 1.7040(6) 0.9731(8) 0.3928(5) 0.061(5) Uani 1 d G .
H23A H 1.6673(8) 0.9364(11) 0.3935(7) 0.073 Uiso 1 calc R .
C24 C 1.7204(6) 0.9858(7) 0.3444(4) 0.057(5) Uani 1 d G .
C25 C 1.7133(7) 0.7285(9) 0.3993(7) 0.077(7) Uani 1 d G .
H25A H 1.6737(7) 0.7615(9) 0.3970(7) 0.092 Uiso 1 calc R .
C26 C 1.7575(10) 0.7047(11) 0.4499(6) 0.119(11) Uani 1 d G .
H26A H 1.7474(14) 0.7217(17) 0.4816(7) 0.143 Uiso 1 calc R .
C27 C 1.8167(9) 0.6555(12) 0.4533(5) 0.103(9) Uani 1 d G .
H27A H 1.8463(12) 0.6395(17) 0.4871(6) 0.124 Uiso 1 calc R .
C28 C 1.8318(6) 0.6301(10) 0.4059(7) 0.091(8) Uani 1 d G .
H28A H 1.8715(8) 0.5972(14) 0.4082(10) 0.109 Uiso 1 calc R .
C29 C 1.7877(7) 0.6540(10) 0.3553(6) 0.083(7) Uani 1 d G .
H29A H 1.7978(11) 0.6370(15) 0.3236(7) 0.100 Uiso 1 calc R .
C30 C 1.7284(6) 0.7032(10) 0.3520(5) 0.072(6) Uani 1 d G .
C31 C 1.6289(7) 0.5531(7) 0.2888(5) 0.072(6) Uani 1 d G .
H31A H 1.6565(7) 0.5524(7) 0.3249(5) 0.086 Uiso 1 calc R .
C32 C 1.5934(8) 0.4770(6) 0.2656(6) 0.065(6) Uani 1 d G .
H32A H 1.5973(11) 0.4253(7) 0.2861(8) 0.078 Uiso 1 calc R .
C33 C 1.5523(7) 0.4780(7) 0.2116(7) 0.090(9) Uani 1 d G .
H33A H 1.5285(10) 0.4270(9) 0.1961(9) 0.108 Uiso 1 calc R .
C34 C 1.5466(8) 0.5552(9) 0.1809(5) 0.087(8) Uani 1 d G .
H34A H 1.5190(11) 0.5559(13) 0.1448(5) 0.104 Uiso 1 calc R .
C35 C 1.5820(7) 0.6314(7) 0.2041(5) 0.067(6) Uani 1 d G .
H35A H 1.5782(11) 0.6830(8) 0.1835(6) 0.080 Uiso 1 calc R .
C36 C 1.6232(6) 0.6303(6) 0.2581(5) 0.041(4) Uani 1 d G .
C37 C 1.3925(6) 0.7130(9) 0.1427(6) 0.076(7) Uani 1 d G .
H37A H 1.4298(6) 0.7486(9) 0.1607(6) 0.091 Uiso 1 calc R .
C38 C 1.3847(9) 0.6854(11) 0.0895(7) 0.107(10) Uani 1 d G .
H38A H 1.4169(12) 0.7024(16) 0.0720(9) 0.128 Uiso 1 calc R .
C39 C 1.3289(10) 0.6322(12) 0.0626(5) 0.121(11) Uani 1 d G .
H39A H 1.3237(14) 0.6137(17) 0.0271(6) 0.145 Uiso 1 calc R .
C40 C 1.2809(8) 0.6067(11) 0.0889(7) 0.112(11) Uani 1 d G .
H40A H 1.2435(10) 0.5711(16) 0.0709(10) 0.135 Uiso 1 calc R .
C41 C 1.2886(7) 0.6343(10) 0.1420(7) 0.101(10) Uani 1 d G .
H41A H 1.2565(9) 0.6172(15) 0.1596(10) 0.122 Uiso 1 calc R .
C42 C 1.3444(7) 0.6875(8) 0.1689(5) 0.054(5) Uani 1 d G .
C43 C 1.4030(9) 0.5403(8) 0.2531(6) 0.091(9) Uani 1 d G .
H43A H 1.3996(9) 0.5396(8) 0.2162(6) 0.110 Uiso 1 calc R .
C44 C 1.4238(9) 0.4644(7) 0.2845(9) 0.090(8) Uani 1 d G .
H44A H 1.4344(13) 0.4129(9) 0.2686(12) 0.108 Uiso 1 calc R .
C45 C 1.4288(10) 0.4655(10) 0.3397(8) 0.119(12) Uani 1 d G .
H45A H 1.4427(14) 0.4147(13) 0.3607(11) 0.143 Uiso 1 calc R .
C46 C 1.4129(11) 0.5425(13) 0.3635(6) 0.129(13) Uani 1 d G .
H46A H 1.4163(16) 0.5432(18) 0.4004(6) 0.154 Uiso 1 calc R .
C47 C 1.3921(8) 0.6184(9) 0.3321(6) 0.083(7) Uani 1 d G .
H47A H 1.3815(12) 0.6699(11) 0.3480(8) 0.099 Uiso 1 calc R .
C48 C 1.3871(7) 0.6173(6) 0.2769(6) 0.050(5) Uani 1 d G .
C49 C 1.3750(7) 1.0292(8) 0.3395(6) 0.078(7) Uani 1 d G .
H49A H 1.3594(7) 0.9787(8) 0.3532(6) 0.093 Uiso 1 calc R .
C50 C 1.3971(8) 1.1027(10) 0.3729(5) 0.081(7) Uani 1 d G .
H50A H 1.3962(12) 1.1015(14) 0.4089(6) 0.097 Uiso 1 calc R .
C51 C 1.4204(8) 1.1781(8) 0.3524(7) 0.092(8) Uani 1 d G .
H51A H 1.4352(11) 1.2273(10) 0.3747(9) 0.110 Uiso 1 calc R .
C52 C 1.4217(8) 1.1799(6) 0.2986(7) 0.086(7) Uani 1 d G .
H52A H 1.4373(11) 1.2304(8) 0.2849(9) 0.104 Uiso 1 calc R .
C53 C 1.3997(8) 1.1064(8) 0.2652(5) 0.084(8) Uani 1 d G .
H53A H 1.4005(12) 1.1076(12) 0.2292(6) 0.101 Uiso 1 calc R .
C54 C 1.3763(7) 1.0310(7) 0.2857(6) 0.063(6) Uani 1 d G .
C55 C 1.2821(7) 1.0251(9) 0.1506(7) 0.085(8) Uani 1 d G .
H55A H 1.2515(7) 1.0421(9) 0.1695(7) 0.102 Uiso 1 calc R .
C56 C 1.2725(8) 1.0549(10) 0.0976(7) 0.120(12) Uani 1 d G .
H56A H 1.2355(10) 1.0920(14) 0.0811(10) 0.143 Uiso 1 calc R .
C57 C 1.3183(10) 1.0294(11) 0.0693(5) 0.112(11) Uani 1 d G .
H57A H 1.3119(14) 1.0494(15) 0.0338(6) 0.134 Uiso 1 calc R .
C58 C 1.3737(9) 0.9740(10) 0.0939(6) 0.096(9) Uani 1 d G .
H58A H 1.4043(12) 0.9570(15) 0.0749(8) 0.115 Uiso 1 calc R .
C59 C 1.3833(6) 0.9441(9) 0.1468(6) 0.092(8) Uani 1 d G .
H59A H 1.4203(8) 0.9071(13) 0.1633(8) 0.111 Uiso 1 calc R .
C60 C 1.3375(7) 0.9696(8) 0.1752(5) 0.058(5) Uani 1 d G .
S70 S 1.5605(4) 0.8103(5) 0.0877(3) 0.093(2) Uani 1 d D .
O71 O 1.5124(12) 0.8514(15) 0.1085(12) 0.213(16) Uani 1 d D .
O72 O 1.5434(10) 0.7198(8) 0.0697(9) 0.123(8) Uani 1 d D .
O73 O 1.6303(9) 0.8200(14) 0.1179(8) 0.149(9) Uani 1 d D .
C70 C 1.5535(11) 0.8686(12) 0.0243(7) 0.136(12) Uani 1 d DU .
F71 F 1.5788(17) 0.9496(13) 0.0364(11) 0.188(14) Uani 0.70 d PDU 1
F72 F 1.4881(12) 0.8719(19) -0.0034(11) 0.174(13) Uani 0.70 d PDU 1
F73 F 1.5900(17) 0.8254(19) -0.0020(11) 0.185(13) Uani 0.70 d PDU 1
F71' F 1.5346(43) 0.9510(20) 0.0293(20) 0.234(34) Uiso 0.30 d PDU 2
F72' F 1.5065(31) 0.8277(37) -0.0154(11) 0.167(27) Uiso 0.30 d PDU 2
F73' F 1.6129(20) 0.8646(49) 0.0138(21) 0.203(32) Uiso 0.30 d PDU 2
S80 S 1.2905(5) 0.8212(5) 0.4188(4) 0.119(3) Uani 1 d DU .
O81 O 1.3117(13) 0.9103(11) 0.4326(11) 0.181(9) Uani 1 d DU .
O82 O 1.2995(14) 0.7665(16) 0.4646(8) 0.195(10) Uani 1 d DU .
O83 O 1.3133(13) 0.7871(18) 0.3763(9) 0.194(9) Uani 1 d DU .
C80 C 1.1974(9) 0.8310(14) 0.3910(9) 0.167(10) Uani 1 d DU .
F81 F 1.1821(12) 0.8823(16) 0.3477(9) 0.216(10) Uani 1 d DU .
F82 F 1.1724(12) 0.8735(18) 0.4260(11) 0.230(10) Uani 1 d DU .
F83 F 1.1687(12) 0.7539(14) 0.3790(13) 0.235(10) Uani 1 d DU .
C90 C 1.7275(23) 0.3258(27) 0.4206(20) 0.183(17) Uiso 1 d . .
H90A H 1.7720(23) 0.3115(27) 0.4157(20) 0.220 Uiso 1 calc R .
H90B H 1.7255(23) 0.3006(27) 0.4549(20) 0.220 Uiso 1 calc R .
Cl1 Cl 1.6648(7) 0.2863(8) 0.3700(6) 0.184(5) Uiso 1 d . .
Cl2 Cl 1.7160(10) 0.4389(12) 0.4204(9) 0.266(8) Uiso 1 d . .
C95 C 0.9583(40) 0.9057(52) 0.4682(34) 0.123(23) Uiso 0.50 d P .
C95' C 0.9703(48) 0.8500(58) 0.4640(40) 0.152(30) Uiso 0.50 d P .
Cl3 Cl 0.8926(15) 0.8634(17) 0.4150(13) 0.237(11) Uiso 0.70 d P .
Cl4 Cl 0.9320(36) 0.8289(40) 0.4021(29) 0.238(24) Uiso 0.30 d P .
Cl5 Cl 1.0282(17) 0.8771(20) 0.4287(14) 0.185(11) Uiso 0.45 d P .
Cl6 Cl 1.0330(19) 0.9456(23) 0.4516(17) 0.183(12) Uiso 0.39 d P .
Cl7 Cl 0.9860(54) 0.9685(52) 0.4826(40) 0.186(33) Uiso 0.16 d P .
O100 O 1.4392(23) 1.3338(36) 0.4665(26) 0.170(18) Uiso 0.50 d PDU .
C101 C 1.4944(38) 1.3378(62) 0.5126(23) 0.205(32) Uiso 0.50 d PDU .
H10C H 1.5060(38) 1.2810(62) 0.5309(23) 0.246 Uiso 0.50 calc PR .
H10G H 1.4897(38) 1.3832(62) 0.5381(23) 0.246 Uiso 0.50 calc PR .
C102 C 1.5406(39) 1.3632(50) 0.4810(38) 0.173(32) Uiso 0.50 d PDU .
H10D H 1.5872(39) 1.3473(50) 0.5007(38) 0.259 Uiso 0.50 calc PR .
H10E H 1.5377(39) 1.4262(50) 0.4749(38) 0.259 Uiso 0.50 calc PR .
H10F H 1.5271(39) 1.3328(50) 0.4466(38) 0.259 Uiso 0.50 calc PR .
C103 C 1.3896(37) 1.3572(60) 0.4904(29) 0.199(31) Uiso 0.50 d PDU .
H10K H 1.3882(37) 1.4204(60) 0.4973(29) 0.238 Uiso 0.50 calc PR .
H10L H 1.3914(37) 1.3231(60) 0.5228(29) 0.238 Uiso 0.50 calc PR .
C104 C 1.3360(35) 1.3277(49) 0.4422(33) 0.163(28) Uiso 0.50 d PDU .
H10H H 1.2918(35) 1.3480(49) 0.4440(33) 0.245 Uiso 0.50 calc PR .
H10I H 1.3361(35) 1.2640(49) 0.4404(33) 0.245 Uiso 0.50 calc PR .
H10J H 1.3448(35) 1.3517(49) 0.4102(33) 0.245 Uiso 0.50 calc PR .

loop_
_atom_type_symbol
_atom_type_description
_atom_type_scat_dispersion_real
_atom_type_scat_dispersion_imag
_atom_type_scat_source
C C 0.0033 0.0016 'International Tables Vol C Tables 4.2.6.8 and 6.1.1.4'
H H 0.0000 0.0000 'International Tables Vol C Tables 4.2.6.8 and 6.1.1.4'
N N 0.0061 0.0033 'International Tables Vol C Tables 4.2.6.8 and 6.1.1.4'
O O 0.0106 0.0060 'International Tables Vol C Tables 4.2.6.8 and 6.1.1.4'
F F 0.0171 0.0103 'International Tables Vol C Tables 4.2.6.8 and 6.1.1.4'
P P 0.1023 0.0942 'International Tables Vol C Tables 4.2.6.8 and 6.1.1.4'
S S 0.1246 0.1234 'International Tables Vol C Tables 4.2.6.8 and 6.1.1.4'
Cl Cl 0.1484 0.1585 'International Tables Vol C Tables 4.2.6.8 and 6.1.1.4'
Pt Pt -1.7033 8.3905 'International Tables Vol C Tables 4.2.6.8 and 6.1.1.4'

loop_
_geom_angle_atom_site_label_1
_geom_angle_atom_site_label_2
_geom_angle_atom_site_label_3
_geom_angle
_geom_angle_site_symmetry_1
_geom_angle_site_symmetry_3
_geom_angle_publ_flag
N2 Pt1 O1 77.4(4) . . ?
N2 Pt1 P1 95.3(4) . . ?
O1 Pt1 P1 172.6(3) . . ?
N2 Pt1 P2 171.2(4) . . ?
O1 Pt1 P2 94.2(3) . . ?
P1 Pt1 P2 93.2(2) . . ?
N2 Pt1 Pt2 42.2(3) . . ?
O1 Pt1 Pt2 41.8(3) . . ?
P1 Pt1 Pt2 131.16(12) . . ?
P2 Pt1 Pt2 131.24(12) . . ?
O1 Pt2 N2 77.2(4) . . ?
O1 Pt2 P4 171.2(3) . . ?
N2 Pt2 P4 94.3(3) . . ?
O1 Pt2 P3 95.3(3) . . ?
N2 Pt2 P3 172.5(3) . . ?
P4 Pt2 P3 93.2(2) . . ?
O1 Pt2 Pt1 42.0(3) . . ?
N2 Pt2 Pt1 41.8(3) . . ?
P4 Pt2 Pt1 131.13(12) . . ?
P3 Pt2 Pt1 131.12(12) . . ?
C24 P1 C18 108.2(6) . . ?
C24 P1 C7 104.7(8) . . ?
C18 P1 C7 102.2(7) . . ?
C24 P1 Pt1 114.2(4) . . ?
C18 P1 Pt1 110.2(4) . . ?
C7 P1 Pt1 116.4(6) . . ?
C9 P2 C30 105.1(9) . . ?
C9 P2 C36 105.3(8) . . ?
C30 P2 C36 107.4(6) . . ?
C9 P2 Pt1 117.3(6) . . ?
C30 P2 Pt1 112.3(5) . . ?
C36 P2 Pt1 108.9(5) . . ?
C42 P3 C48 105.2(7) . . ?
C42 P3 C10 106.2(10) . . ?
C48 P3 C10 103.8(8) . . ?
C42 P3 Pt2 114.7(4) . . ?
C48 P3 Pt2 110.2(5) . . ?
C10 P3 Pt2 115.7(6) . . ?
C12 P4 C60 106.1(9) . . ?
C12 P4 C54 104.1(8) . . ?
C60 P4 C54 105.3(7) . . ?
C12 P4 Pt2 115.1(6) . . ?
C60 P4 Pt2 113.7(5) . . ?
C54 P4 Pt2 111.6(5) . . ?
Pt2 O1 Pt1 96.2(4) . . ?
C2 N1 C6 120.5(20) . . ?
N1 C2 N2 114.7(18) . . ?
N1 C2 C3 119.9(24) . . ?
N2 C2 C3 124.9(18) . . ?
C2 N2 Pt1 109.1(11) . . ?
C2 N2 Pt2 113.7(12) . . ?
Pt1 N2 Pt2 96.0(4) . . ?
C2 C3 C4 116.6(23) . . ?
C5 C4 C3 118.7(30) . . ?
C6 C5 C4 126.5(33) . . ?
C5 C6 N6 127.2(32) . . ?
C5 C6 N1 117.7(24) . . ?
N6 C6 N1 115.1(28) . . ?
C8 C7 P1 113.2(13) . . ?
C7 C8 C9 111.8(13) . . ?
C8 C9 P2 114.1(13) . . ?
C11 C10 P3 112.9(12) . . ?
C12 C11 C10 114.3(17) . . ?
C11 C12 P4 114.9(13) . . ?
C14 C13 C18 120.0 . . ?
C15 C14 C13 120.0 . . ?
C14 C15 C16 120.0 . . ?
C15 C16 C17 120.0 . . ?
C18 C17 C16 120.0 . . ?
C17 C18 C13 120.0 . . ?
C17 C18 P1 121.1(7) . . ?
C13 C18 P1 118.9(7) . . ?
C20 C19 C24 120.0 . . ?
C19 C20 C21 120.0 . . ?
C22 C21 C20 120.0 . . ?
C21 C22 C23 120.0 . . ?
C24 C23 C22 120.0 . . ?
C23 C24 C19 120.0 . . ?
C23 C24 P1 119.5(7) . . ?
C19 C24 P1 119.8(7) . . ?
C26 C25 C30 120.0 . . ?
C25 C26 C27 120.0 . . ?
C28 C27 C26 120.0 . . ?
C27 C28 C29 120.0 . . ?
C30 C29 C28 120.0 . . ?
C29 C30 C25 120.0 . . ?
C29 C30 P2 119.6(9) . . ?
C25 C30 P2 120.3(9) . . ?
C32 C31 C36 120.0 . . ?
C33 C32 C31 120.0 . . ?
C34 C33 C32 120.0 . . ?
C33 C34 C35 120.0 . . ?
C36 C35 C34 120.0 . . ?
C35 C36 C31 120.0 . . ?
C35 C36 P2 118.1(7) . . ?
C31 C36 P2 121.8(7) . . ?
C38 C37 C42 120.0 . . ?
C39 C38 C37 120.0 . . ?
C40 C39 C38 120.0 . . ?
C41 C40 C39 120.0 . . ?
C42 C41 C40 120.0 . . ?
C41 C42 C37 120.0 . . ?
C41 C42 P3 119.9(8) . . ?
C37 C42 P3 120.0(8) . . ?
C44 C43 C48 120.0 . . ?
C43 C44 C45 120.0 . . ?
C46 C45 C44 120.0 . . ?
C45 C46 C47 120.0 . . ?
C48 C47 C46 120.0 . . ?
C47 C48 C43 120.0 . . ?
C47 C48 P3 117.1(9) . . ?
C43 C48 P3 122.9(9) . . ?
C50 C49 C54 120.0 . . ?
C49 C50 C51 120.0 . . ?
C52 C51 C50 120.0 . . ?
C53 C52 C51 120.0 . . ?
C54 C53 C52 120.0 . . ?
C53 C54 C49 120.0 . . ?
C53 C54 P4 120.7(8) . . ?
C49 C54 P4 119.2(8) . . ?
C56 C55 C60 120.0 . . ?
C57 C56 C55 120.0 . . ?
C56 C57 C58 120.0 . . ?
C59 C58 C57 120.0 . . ?
C60 C59 C58 120.0 . . ?
C59 C60 C55 120.0 . . ?
C59 C60 P4 119.0(9) . . ?
C55 C60 P4 121.0(9) . . ?
O71 S70 O73 116.6(14) . . ?
O71 S70 O72 114.5(13) . . ?
O73 S70 O72 112.4(12) . . ?
O71 S70 C70 104.6(12) . . ?
O73 S70 C70 104.2(10) . . ?
O72 S70 C70 102.7(10) . . ?
F72 C70 F73 112.0(20) . . ?
F73' C70 F71' 112.0(23) . . ?
F73' C70 F72' 108.4(23) . . ?
F71' C70 F72' 110.6(23) . . ?
F72 C70 F71 110.6(18) . . ?
F73 C70 F71 109.9(19) . . ?
F72 C70 S70 107.8(15) . . ?
F73' C70 S70 109.1(17) . . ?
F73 C70 S70 108.3(14) . . ?
F71' C70 S70 108.4(17) . . ?
F72' C70 S70 108.3(16) . . ?
F71 C70 S70 108.1(14) . . ?
O82 S80 O83 116.6(15) . . ?
O82 S80 O81 112.9(15) . . ?
O83 S80 O81 113.3(15) . . ?
O82 S80 C80 103.9(12) . . ?
O83 S80 C80 105.3(12) . . ?
O81 S80 C80 102.9(11) . . ?
F83 C80 F81 110.5(20) . . ?
F83 C80 F82 111.2(20) . . ?
F81 C80 F82 104.5(19) . . ?
F83 C80 S80 111.2(15) . . ?
F81 C80 S80 109.8(15) . . ?
F82 C80 S80 109.5(15) . . ?
Cl1 C90 Cl2 106.6(26) . . ?
C95' C95 Cl7 136.0(100) . . ?
C95' C95 Cl3 74.3(87) . . ?
Cl7 C95 Cl3 141.0(90) . . ?
C95' C95 Cl6 90.6(89) . . ?
Cl7 C95 Cl6 54.0(63) . . ?
Cl3 C95 Cl6 116.3(48) . . ?
C95' C95 Cl4 50.4(82) . . ?
Cl7 C95 Cl4 139.7(86) . . ?
Cl3 C95 Cl4 32.9(25) . . ?
Cl6 C95 Cl4 91.4(43) . . ?
C95' C95 Cl5 58.7(79) . . ?
Cl7 C95 Cl5 89.4(73) . . ?
Cl3 C95 Cl5 90.8(39) . . ?
Cl6 C95 Cl5 35.5(19) . . ?
Cl4 C95 Cl5 59.8(32) . . ?
C95 C95' Cl4 104.0(100) . . ?
C95 C95' Cl3 75.7(88) . . ?
Cl4 C95' Cl3 38.1(32) . . ?
C95 C95' Cl5 95.2(90) . . ?
Cl4 C95' Cl5 74.1(51) . . ?
Cl3 C95' Cl5 101.7(51) . . ?
C95 C95' Cl7 24.5(77) . . ?
Cl4 C95' Cl7 116.6(64) . . ?
Cl3 C95' Cl7 97.2(56) . . ?
Cl5 C95' Cl7 79.4(47) . . ?
C95 C95' Cl6 63.1(77) . . ?
Cl4 C95' Cl6 97.4(54) . . ?
Cl3 C95' Cl6 106.6(46) . . ?
Cl5 C95' Cl6 35.8(21) . . ?
Cl7 C95' Cl6 43.9(36) . . ?
Cl4 Cl3 C95' 64.5(47) . . ?
Cl4 Cl3 C95 87.4(48) . . ?
C95' Cl3 C95 30.0(31) . . ?
Cl3 Cl4 C95' 77.4(55) . . ?
Cl3 Cl4 C95 59.7(41) . . ?
C95' Cl4 C95 25.6(36) . . ?
Cl3 Cl4 Cl5 116.8(52) . . ?
C95' Cl4 Cl5 56.3(41) . . ?
C95 Cl4 Cl5 60.6(31) . . ?
Cl6 Cl5 C95' 85.0(40) . . ?
Cl6 Cl5 Cl4 114.7(36) . . ?
C95' Cl5 Cl4 49.6(35) . . ?
Cl6 Cl5 C95 61.8(31) . . ?
C95' Cl5 C95 26.0(30) . . ?
Cl4 Cl5 C95 59.5(32) . . ?
Cl6 Cl5 Cl7 33.0(30) . . ?
C95' Cl5 Cl7 52.6(36) . . ?
Cl4 Cl5 Cl7 85.8(33) . . ?
C95 Cl5 Cl7 28.9(26) . . ?
Cl5 Cl6 Cl7 120.8(46) . . ?
Cl5 Cl6 C95 82.7(36) . . ?
Cl7 Cl6 C95 38.1(33) . . ?
Cl5 Cl6 C95' 59.2(34) . . ?
Cl7 Cl6 C95' 62.3(40) . . ?
C95 Cl6 C95' 26.3(29) . . ?
Cl5 Cl6 Cl7 150.7(44) . 3_776 ?
Cl7 Cl6 Cl7 33.6(58) . 3_776 ?
C95 Cl6 Cl7 70.9(49) . 3_776 ?
C95' Cl6 Cl7 92.2(46) . 3_776 ?
C95 Cl7 Cl7 156.9(100) . 3_776 ?
C95 Cl7 Cl6 87.9(72) . . ?
Cl7 Cl7 Cl6 108.9(100) 3_776 . ?
C95 Cl7 C95' 19.5(59) . . ?
Cl7 Cl7 C95' 151.6(100) 3_776 . ?
Cl6 Cl7 C95' 73.8(46) . . ?
C95 Cl7 Cl6 124.1(92) . 3_776 ?
Cl7 Cl7 Cl6 37.6(72) 3_776 3_776 ?
Cl6 Cl7 Cl6 146.4(58) . 3_776 ?
C95' Cl7 Cl6 133.9(64) . 3_776 ?
C95 Cl7 Cl5 61.7(61) . . ?
Cl7 Cl7 Cl5 133.2(100) 3_776 . ?
Cl6 Cl7 Cl5 26.3(22) . . ?
C95' Cl7 Cl5 48.0(34) . . ?
Cl6 Cl7 Cl5 167.7(52) 3_776 . ?
C103 O100 C101 97.0(63) . . ?
O100 C101 C102 91.4(35) . . ?
O100 C101 C103 41.5(32) . . ?
C102 C101 C103 126.0(48) . . ?
O100 C103 C104 90.1(34) . . ?
O100 C103 C101 41.5(32) . . ?
C104 C103 C101 130.2(42) . . ?

loop_
_geom_bond_atom_site_label_1
_geom_bond_atom_site_label_2
_geom_bond_distance
_geom_bond_site_symmetry_2
_geom_bond_publ_flag
Pt1 N2 2.096(12) . ?
Pt1 O1 2.103(11) . ?
Pt1 P1 2.216(4) . ?
Pt1 P2 2.238(4) . ?
Pt1 Pt2 3.1257(11) . ?
Pt2 O1 2.097(11) . ?
Pt2 N2 2.110(12) . ?
Pt2 P4 2.226(4) . ?
Pt2 P3 2.244(5) . ?
P1 C24 1.814(10) . ?
P1 C18 1.828(9) . ?
P1 C7 1.84(2) . ?
P2 C9 1.81(2) . ?
P2 C30 1.810(12) . ?
P2 C36 1.812(9) . ?
P3 C42 1.794(13) . ?
P3 C48 1.794(11) . ?
P3 C10 1.83(2) . ?
P4 C12 1.80(2) . ?
P4 C60 1.801(13) . ?
P4 C54 1.802(10) . ?
N1 C2 1.37(2) . ?
N1 C6 1.42(4) . ?
C2 N2 1.42(3) . ?
C2 C3 1.42(3) . ?
C3 C4 1.43(4) . ?
C4 C5 1.34(4) . ?
C5 C6 1.28(4) . ?
C6 N6 1.33(3) . ?
C7 C8 1.53(2) . ?
C8 C9 1.55(2) . ?
C10 C11 1.51(3) . ?
C11 C12 1.51(2) . ?
C13 C14 1.39 . ?
C13 C18 1.39 . ?
C14 C15 1.39 . ?
C15 C16 1.39 . ?
C16 C17 1.39 . ?
C17 C18 1.39 . ?
C19 C20 1.39 . ?
C19 C24 1.39 . ?
C20 C21 1.39 . ?
C21 C22 1.39 . ?
C22 C23 1.39 . ?
C23 C24 1.39 . ?
C25 C26 1.39 . ?
C25 C30 1.39 . ?
C26 C27 1.39 . ?
C27 C28 1.39 . ?
C28 C29 1.39 . ?
C29 C30 1.39 . ?
C31 C32 1.39 . ?
C31 C36 1.39 . ?
C32 C33 1.39 . ?
C33 C34 1.39 . ?
C34 C35 1.39 . ?
C35 C36 1.39 . ?
C37 C38 1.39 . ?
C37 C42 1.39 . ?
C38 C39 1.39 . ?
C39 C40 1.39 . ?
C40 C41 1.39 . ?
C41 C42 1.39 . ?
C43 C44 1.39 . ?
C43 C48 1.39 . ?
C44 C45 1.39 . ?
C45 C46 1.39 . ?
C46 C47 1.39 . ?
C47 C48 1.39 . ?
C49 C50 1.39 . ?
C49 C54 1.39 . ?
C50 C51 1.39 . ?
C51 C52 1.39 . ?
C52 C53 1.39 . ?
C53 C54 1.39 . ?
C55 C56 1.39 . ?
C55 C60 1.39 . ?
C56 C57 1.39 . ?
C57 C58 1.39 . ?
C58 C59 1.39 . ?
C59 C60 1.39 . ?
S70 O71 1.387(14) . ?
S70 O73 1.405(14) . ?
S70 O72 1.447(12) . ?
S70 C70 1.82(2) . ?
C70 F72 1.30(2) . ?
C70 F73' 1.31(2) . ?
C70 F73 1.31(2) . ?
C70 F71' 1.32(2) . ?
C70 F72' 1.32(2) . ?
C70 F71 1.32(2) . ?
S80 O82 1.402(14) . ?
S80 O83 1.402(15) . ?
S80 O81 1.420(14) . ?
S80 C80 1.81(2) . ?
C80 F83 1.29(2) . ?
C80 F81 1.31(2) . ?
C80 F82 1.32(2) . ?
C90 Cl1 1.64(4) . ?
C90 Cl2 1.72(4) . ?
C95 C95' 0.89(9) . ?
C95 Cl7 1.11(9) . ?
C95 Cl3 1.72(8) . ?
C95 Cl6 1.79(8) . ?
C95 Cl4 1.99(11) . ?
C95 Cl5 2.01(8) . ?
C95' Cl4 1.58(10) . ?
C95' Cl3 1.71(9) . ?
C95' Cl5 1.73(9) . ?
C95' Cl7 1.85(11) . ?
C95' Cl6 2.01(9) . ?
Cl3 Cl4 1.08(6) . ?
Cl4 Cl5 2.00(7) . ?
Cl5 Cl6 1.18(4) . ?
Cl5 Cl7 2.29(9) . ?
Cl6 Cl7 1.45(10) . ?
Cl6 Cl7 2.25(10) 3_776 ?
Cl7 Cl7 1.31(15) 3_776 ?
Cl7 Cl6 2.25(10) 3_776 ?
O100 C103 1.37(2) . ?
O100 C101 1.37(2) . ?
C101 C102 1.46(2) . ?
C101 C103 2.05(10) . ?
C103 C104 1.45(2) . ?
